data_4033367
loop_
_publ_author_name
'Tanimoto, Hiroki'
'Ueda, Sho'
'Morimoto, Tsumoru'
'Kakiuchi, Kiyomi'

_publ_section_title
;
 Nitrosoallene-Mediated endo-Cyclizations for the Synthesis of
 (Hetero)cyclic \a-Substituted exo-Unsaturated Oximes.
;
_journal_issue 3
_journal_name_full 'The Journal of organic chemistry'
_journal_page_first 1614
_journal_page_last 1626
_journal_paper_doi 10.1021/acs.joc.7b02936
_journal_volume 83
_journal_year 2018
_chemical_formula_moiety 'C19 H19 N O S'
_chemical_formula_sum 'C19 H19 N O S'
_chemical_formula_weight 309.43
_space_group_crystal_system monoclinic
_space_group_IT_number 14
_space_group_name_Hall '-P 2yn'
_space_group_name_H-M_alt 'P 1 21/n 1'
_symmetry_space_group_name_Hall '-P 2yn'
_symmetry_space_group_name_H-M 'P 1 21/n 1'
_atom_sites_solution_hydrogens geom
_atom_sites_solution_primary direct
_atom_sites_solution_secondary difmap
_cell_angle_alpha 90.0000
_cell_angle_beta 99.761(7)
_cell_angle_gamma 90.0000
_cell_formula_units_Z 4
_cell_length_a 15.9811(3)
_cell_length_b 5.46871(12)
_cell_length_c 18.4598(4)
_cell_measurement_reflns_used 22570
_cell_measurement_temperature 123
_cell_measurement_theta_max 27.50
_cell_measurement_theta_min 3.12
_cell_volume 1589.96(7)
_computing_cell_refinement 'RAPID AUTO'
_computing_data_collection 'RAPID AUTO (Rigaku, ????)'
_computing_data_reduction 'RAPID AUTO'
_computing_molecular_graphics 'CrystalStructure 4.2.4'
_computing_publication_material 'CrystalStructure 4.2.4 (Rigaku, 2016)'
_computing_structure_refinement 'SHELXL Version 2016/6 (Sheldrick, 2008)'
_computing_structure_solution 'SHELXT Version 2014/5 (Sheldrick, 2014)'
_diffrn_ambient_temperature 123
_diffrn_detector_area_resol_mean 10.000
_diffrn_measured_fraction_theta_full 0.999
_diffrn_measured_fraction_theta_max 0.999
_diffrn_measurement_device_type 'Rigaku R-AXIS RAPID'
_diffrn_measurement_method \w
_diffrn_radiation_type 'Mo K\a'
_diffrn_radiation_wavelength 0.71075
_diffrn_reflns_av_R_equivalents 0.0316
_diffrn_reflns_Laue_measured_fraction_full 0.999
_diffrn_reflns_Laue_measured_fraction_max 0.999
_diffrn_reflns_limit_h_max 19
_diffrn_reflns_limit_h_min -20
_diffrn_reflns_limit_k_max 7
_diffrn_reflns_limit_k_min -7
_diffrn_reflns_limit_l_max 23
_diffrn_reflns_limit_l_min -23
_diffrn_reflns_number 25077
_diffrn_reflns_point_group_measured_fraction_full 0.999
_diffrn_reflns_point_group_measured_fraction_max 0.999
_diffrn_reflns_theta_full 25.242
_diffrn_reflns_theta_max 27.481
_diffrn_reflns_theta_min 3.121
_diffrn_standards_number 0
_exptl_absorpt_coefficient_mu 0.205
_exptl_absorpt_correction_T_max 0.990
_exptl_absorpt_correction_T_min 0.801
_exptl_absorpt_correction_type multi-scan
_exptl_absorpt_process_details 'ABSCOR (Rigaku, 1995)'
_exptl_crystal_colour colorless
_exptl_crystal_density_diffrn 1.293
_exptl_crystal_density_method 'not measured'
_exptl_crystal_description prism
_exptl_crystal_F_000 656.00
_exptl_crystal_size_max 0.150
_exptl_crystal_size_mid 0.090
_exptl_crystal_size_min 0.050
_refine_diff_density_max 0.99
_refine_diff_density_min -0.26
_refine_ls_extinction_method none
_refine_ls_goodness_of_fit_ref 1.111
_refine_ls_hydrogen_treatment constr
_refine_ls_number_parameters 200
_refine_ls_number_reflns 3626
_refine_ls_number_restraints 0
_refine_ls_R_factor_all 0.0525
_refine_ls_R_factor_gt 0.0493
_refine_ls_shift/su_max 0.001
_refine_ls_structure_factor_coef Fsqd
_refine_ls_weighting_details 'w = 1/[\s^2^(Fo^2^)+(0.0594P)^2^+1.3458P] where P=(Fo^2^+2Fc^2^)/3'
_refine_ls_weighting_scheme calc
_refine_ls_wR_factor_gt 0.1233
_refine_ls_wR_factor_ref 0.1252
_reflns_Friedel_coverage 0.000
_reflns_number_gt 3389
_reflns_number_total 3626
_reflns_threshold_expression F^2^>2.0\s(F^2^)
_cod_data_source_file jo7b02936_si_005.cif
_cod_data_source_block 7-endo-dig-S
_cod_depositor_comments 'Adding full bibliography for 4033365--4033368.cif.'
_cod_database_code 4033367

loop_
_space_group_symop_id
_space_group_symop_operation_xyz
1 +X,+Y,+Z
2 1/2-X,1/2+Y,1/2-Z
3 -X,-Y,-Z
4 -1/2+X,-1/2-Y,-1/2+Z

loop_
_atom_site_label
_atom_site_type_symbol
_atom_site_fract_x
_atom_site_fract_y
_atom_site_fract_z
_atom_site_U_iso_or_equiv
_atom_site_adp_type
_atom_site_occupancy
_atom_site_site_symmetry_order
_atom_site_calc_flag
_atom_site_refinement_flags_posn
_atom_site_refinement_flags_adp
S1 S 0.65621(3) 0.33118(10) 0.27816(2) 0.02599(14) Uani 1 1 d . .
O1 O 0.57074(8) 0.2795(2) 0.51898(6) 0.0226(3) Uani 1 1 d . .
H1 H 0.547050 0.363791 0.547724 0.027 Uiso 1 1 calc R U
N1 N 0.55642(9) 0.3868(3) 0.44867(7) 0.0194(3) Uani 1 1 d . .
C1 C 0.56770(10) 0.3451(3) 0.32417(9) 0.0182(3) Uani 1 1 d . .
C2 C 0.58124(10) 0.2480(3) 0.40033(8) 0.0166(3) Uani 1 1 d . .
C3 C 0.62124(11) 0.0008(3) 0.41729(9) 0.0216(3) Uani 1 1 d . .
H3A H 0.611545 -0.100100 0.372123 0.026 Uiso 1 1 calc R U
H3B H 0.593065 -0.081438 0.454436 0.026 Uiso 1 1 calc R U
C4 C 0.71734(11) 0.0148(4) 0.44633(10) 0.0281(4) Uani 1 1 d . .
H4A H 0.727655 0.138328 0.486061 0.034 Uiso 1 1 calc R U
H4B H 0.736800 -0.145279 0.467903 0.034 Uiso 1 1 calc R U
C5 C 0.77003(12) 0.0811(5) 0.38745(11) 0.0349(5) Uani 1 1 d . .
H5A H 0.830773 0.082244 0.410158 0.042 Uiso 1 1 calc R U
H5B H 0.762217 -0.047832 0.349262 0.042 Uiso 1 1 calc R U
C6 C 0.74810(11) 0.3262(4) 0.35072(10) 0.0315(5) Uani 1 1 d . .
H6A H 0.797858 0.383642 0.330007 0.038 Uiso 1 1 calc R U
H6B H 0.738517 0.445014 0.388948 0.038 Uiso 1 1 calc R U
C7 C 0.49259(10) 0.4234(3) 0.28684(8) 0.0175(3) Uani 1 1 d . .
C8 C 0.48555(10) 0.5273(3) 0.21078(8) 0.0189(3) Uani 1 1 d . .
C9 C 0.52459(11) 0.7482(3) 0.19729(10) 0.0231(4) Uani 1 1 d . .
H9 H 0.557675 0.834272 0.236809 0.028 Uiso 1 1 calc R U
C10 C 0.51517(12) 0.8420(4) 0.12641(10) 0.0293(4) Uani 1 1 d . .
H10 H 0.542098 0.991482 0.117715 0.035 Uiso 1 1 calc R U
C11 C 0.46689(12) 0.7194(4) 0.06852(10) 0.0326(5) Uani 1 1 d . .
H11 H 0.460666 0.784231 0.020161 0.039 Uiso 1 1 calc R U
C12 C 0.42748(12) 0.5009(4) 0.08120(10) 0.0311(4) Uani 1 1 d . .
H12 H 0.394556 0.415600 0.041420 0.037 Uiso 1 1 calc R U
C13 C 0.43615(11) 0.4068(4) 0.15203(9) 0.0235(4) Uani 1 1 d . .
H13 H 0.408123 0.258949 0.160486 0.028 Uiso 1 1 calc R U
C14 C 0.41038(10) 0.4043(3) 0.31439(8) 0.0170(3) Uani 1 1 d . .
C15 C 0.35091(10) 0.5920(3) 0.29808(9) 0.0195(3) Uani 1 1 d . .
H15 H 0.363815 0.728752 0.270202 0.023 Uiso 1 1 calc R U
C16 C 0.27296(11) 0.5816(3) 0.32214(9) 0.0228(4) Uani 1 1 d . .
H16 H 0.233203 0.710894 0.310801 0.027 Uiso 1 1 calc R U
C17 C 0.25340(11) 0.3824(4) 0.36262(9) 0.0247(4) Uani 1 1 d . .
H17 H 0.200678 0.375896 0.379804 0.030 Uiso 1 1 calc R U
C18 C 0.31125(11) 0.1930(3) 0.37784(9) 0.0231(4) Uani 1 1 d . .
H18 H 0.297514 0.054955 0.404801 0.028 Uiso 1 1 calc R U
C19 C 0.38909(11) 0.2027(3) 0.35410(9) 0.0198(3) Uani 1 1 d . .
H19 H 0.428148 0.071459 0.364917 0.024 Uiso 1 1 calc R U

loop_
_atom_site_aniso_label
_atom_site_aniso_U_11
_atom_site_aniso_U_22
_atom_site_aniso_U_33
_atom_site_aniso_U_23
_atom_site_aniso_U_13
_atom_site_aniso_U_12
S1 0.0192(2) 0.0448(3) 0.0155(2) 0.00762(18) 0.00745(15) 0.00665(18)
O1 0.0307(6) 0.0272(7) 0.0107(5) 0.0016(5) 0.0062(5) 0.0052(5)
N1 0.0215(7) 0.0233(7) 0.0136(6) 0.0029(5) 0.0035(5) 0.0009(6)
C1 0.0191(7) 0.0224(8) 0.0142(7) 0.0000(6) 0.0061(6) 0.0001(6)
C2 0.0152(7) 0.0215(8) 0.0137(7) 0.0005(6) 0.0045(5) -0.0020(6)
C3 0.0262(8) 0.0229(8) 0.0162(7) 0.0001(6) 0.0052(6) 0.0037(7)
C4 0.0261(9) 0.0405(11) 0.0188(8) 0.0073(8) 0.0068(7) 0.0114(8)
C5 0.0241(9) 0.0593(14) 0.0228(9) 0.0114(9) 0.0086(7) 0.0147(9)
C6 0.0172(8) 0.0536(13) 0.0243(9) 0.0089(8) 0.0054(7) 0.0008(8)
C7 0.0199(7) 0.0184(8) 0.0147(7) -0.0004(6) 0.0047(6) -0.0003(6)
C8 0.0172(7) 0.0250(8) 0.0152(7) 0.0023(6) 0.0049(6) 0.0040(6)
C9 0.0235(8) 0.0259(9) 0.0212(8) 0.0019(7) 0.0072(6) 0.0002(7)
C10 0.0280(9) 0.0343(10) 0.0285(9) 0.0128(8) 0.0130(7) 0.0079(8)
C11 0.0308(10) 0.0502(13) 0.0189(8) 0.0114(8) 0.0105(7) 0.0135(9)
C12 0.0262(9) 0.0499(12) 0.0168(8) -0.0023(8) 0.0025(7) 0.0072(8)
C13 0.0194(8) 0.0324(9) 0.0190(8) -0.0012(7) 0.0041(6) 0.0014(7)
C14 0.0178(7) 0.0202(8) 0.0130(7) -0.0008(6) 0.0022(6) -0.0018(6)
C15 0.0204(8) 0.0208(8) 0.0171(7) 0.0009(6) 0.0032(6) -0.0011(6)
C16 0.0183(8) 0.0278(9) 0.0223(8) -0.0022(7) 0.0031(6) 0.0022(7)
C17 0.0202(8) 0.0340(10) 0.0212(8) -0.0039(7) 0.0071(6) -0.0048(7)
C18 0.0268(8) 0.0255(9) 0.0178(8) 0.0007(6) 0.0057(6) -0.0069(7)
C19 0.0219(8) 0.0207(8) 0.0165(7) 0.0005(6) 0.0019(6) -0.0012(6)

loop_
_atom_type_symbol
_atom_type_description
_atom_type_scat_dispersion_real
_atom_type_scat_dispersion_imag
_atom_type_scat_source
C C 0.0033 0.0016
;
International Tables for Crystallography
(Vol. C, Tables 4.2.6.8 and 6.1.1.4)
;
H H 0.0000 0.0000
;
International Tables for Crystallography
(Vol. C, Table 6.1.1.4)
;
N N 0.0061 0.0033
;
International Tables for Crystallography
(Vol. C, Tables 4.2.6.8 and 6.1.1.4)
;
S S 0.1246 0.1234
;
International Tables for Crystallography
(Vol. C, Tables 4.2.6.8 and 6.1.1.4)
;
O O 0.0106 0.0060
;
International Tables for Crystallography
(Vol. C, Tables 4.2.6.8 and 6.1.1.4)
;

loop_
_geom_angle_atom_site_label_1
_geom_angle_atom_site_label_2
_geom_angle_atom_site_label_3
_geom_angle
C1 S1 C6 105.03(8)
N1 O1 H1 109.5
C2 N1 O1 111.91(14)
C7 C1 C2 124.88(14)
C7 C1 S1 118.87(12)
C2 C1 S1 116.04(12)
N1 C2 C1 115.74(15)
N1 C2 C3 123.81(14)
C1 C2 C3 120.45(14)
C2 C3 C4 113.01(15)
C2 C3 H3A 109.0
C4 C3 H3A 109.0
C2 C3 H3B 109.0
C4 C3 H3B 109.0
H3A C3 H3B 107.8
C5 C4 C3 113.68(15)
C5 C4 H4A 108.8
C3 C4 H4A 108.8
C5 C4 H4B 108.8
C3 C4 H4B 108.8
H4A C4 H4B 107.7
C6 C5 C4 114.50(16)
C6 C5 H5A 108.6
C4 C5 H5A 108.6
C6 C5 H5B 108.6
C4 C5 H5B 108.6
H5A C5 H5B 107.6
C5 C6 S1 116.14(16)
C5 C6 H6A 108.3
S1 C6 H6A 108.3
C5 C6 H6B 108.3
S1 C6 H6B 108.3
H6A C6 H6B 107.4
C1 C7 C14 124.27(14)
C1 C7 C8 121.14(14)
C14 C7 C8 114.52(13)
C13 C8 C9 118.67(16)
C13 C8 C7 119.44(15)
C9 C8 C7 121.84(15)
C10 C9 C8 120.35(17)
C10 C9 H9 119.8
C8 C9 H9 119.8
C11 C10 C9 120.42(19)
C11 C10 H10 119.8
C9 C10 H10 119.8
C10 C11 C12 119.81(17)
C10 C11 H11 120.1
C12 C11 H11 120.1
C11 C12 C13 120.08(18)
C11 C12 H12 120.0
C13 C12 H12 120.0
C12 C13 C8 120.66(18)
C12 C13 H13 119.7
C8 C13 H13 119.7
C15 C14 C19 118.40(15)
C15 C14 C7 118.80(14)
C19 C14 C7 122.77(15)
C16 C15 C14 120.92(16)
C16 C15 H15 119.5
C14 C15 H15 119.5
C17 C16 C15 119.98(16)
C17 C16 H16 120.0
C15 C16 H16 120.0
C18 C17 C16 119.56(16)
C18 C17 H17 120.2
C16 C17 H17 120.2
C17 C18 C19 120.67(16)
C17 C18 H18 119.7
C19 C18 H18 119.7
C18 C19 C14 120.45(16)
C18 C19 H19 119.8
C14 C19 H19 119.8

loop_
_geom_bond_atom_site_label_1
_geom_bond_atom_site_label_2
_geom_bond_distance
S1 C1 1.7706(16)
S1 C6 1.8123(19)
O1 N1 1.4074(17)
O1 H1 0.8400
N1 C2 1.284(2)
C1 C7 1.349(2)
C1 C2 1.484(2)
C2 C3 1.505(2)
C3 C4 1.540(2)
C3 H3A 0.9900
C3 H3B 0.9900
C4 C5 1.527(2)
C4 H4A 0.9900
C4 H4B 0.9900
C5 C6 1.516(3)
C5 H5A 0.9900
C5 H5B 0.9900
C6 H6A 0.9900
C6 H6B 0.9900
C7 C14 1.491(2)
C7 C8 1.501(2)
C8 C13 1.394(2)
C8 C9 1.401(2)
C9 C10 1.390(2)
C9 H9 0.9500
C10 C11 1.381(3)
C10 H10 0.9500
C11 C12 1.389(3)
C11 H11 0.9500
C12 C13 1.390(2)
C12 H12 0.9500
C13 H13 0.9500
C14 C15 1.397(2)
C14 C19 1.397(2)
C15 C16 1.393(2)
C15 H15 0.9500
C16 C17 1.386(3)
C16 H16 0.9500
C17 C18 1.385(3)
C17 H17 0.9500
C18 C19 1.388(2)
C18 H18 0.9500
C19 H19 0.9500

loop_
_geom_hbond_atom_site_label_D
_geom_hbond_atom_site_label_H
_geom_hbond_atom_site_label_A
_geom_hbond_site_symmetry_A
_geom_hbond_distance_DA
_geom_hbond_distance_DH
_geom_hbond_distance_HA
_geom_hbond_angle_DHA
_geom_hbond_publ_flag
O1 H1 N1 3_666 2.868(2) 0.840 2.153 142.9 no

loop_
_geom_torsion_atom_site_label_1
_geom_torsion_atom_site_label_2
_geom_torsion_atom_site_label_3
_geom_torsion_atom_site_label_4
_geom_torsion
C6 S1 C1 C7 160.39(15)
C6 S1 C1 C2 -24.57(16)
O1 N1 C2 C1 179.29(13)
O1 N1 C2 C3 -0.3(2)
C7 C1 C2 N1 -54.0(2)
S1 C1 C2 N1 131.27(14)
C7 C1 C2 C3 125.58(18)
S1 C1 C2 C3 -49.13(19)
N1 C2 C3 C4 -83.88(19)
C1 C2 C3 C4 96.55(17)
C2 C3 C4 C5 -72.6(2)
C3 C4 C5 C6 59.8(3)
C4 C5 C6 S1 -80.9(2)
C1 S1 C6 C5 80.17(16)
C2 C1 C7 C14 -5.4(3)
S1 C1 C7 C14 169.12(13)
C2 C1 C7 C8 177.77(16)
S1 C1 C7 C8 -7.7(2)
C1 C7 C8 C13 116.35(19)
C14 C7 C8 C13 -60.7(2)
C1 C7 C8 C9 -66.3(2)
C14 C7 C8 C9 116.67(17)
C13 C8 C9 C10 -1.1(3)
C7 C8 C9 C10 -178.51(16)
C8 C9 C10 C11 0.3(3)
C9 C10 C11 C12 0.0(3)
C10 C11 C12 C13 0.4(3)
C11 C12 C13 C8 -1.2(3)
C9 C8 C13 C12 1.5(3)
C7 C8 C13 C12 179.03(16)
C1 C7 C14 C15 144.08(17)
C8 C7 C14 C15 -38.9(2)
C1 C7 C14 C19 -37.9(2)
C8 C7 C14 C19 139.11(16)
C19 C14 C15 C16 1.4(2)
C7 C14 C15 C16 179.52(15)
C14 C15 C16 C17 -0.2(3)
C15 C16 C17 C18 -1.0(3)
C16 C17 C18 C19 1.2(3)
C17 C18 C19 C14 0.0(3)
C15 C14 C19 C18 -1.3(2)
C7 C14 C19 C18 -179.33(15)
